data_1520475
loop_
_publ_author_name
'Horton, Peter N.'
'Hursthouse, Michael B.'
'Taylor, Peter G.'

_publ_section_title
;
 [(C8H20N)2(SiF6).2H2O]
;
_journal_name_full 'Crystal Structure Report Archive'
_journal_page_first 1346
_journal_year 2010
_chemical_formula_sum 'C16 H44 F6 N2 O2 Si'
_chemical_formula_weight 438.62
_space_group_IT_number 14
_symmetry_cell_setting monoclinic
_symmetry_space_group_name_Hall '-P 2yn'
_symmetry_space_group_name_H-M 'P 1 21/n 1'
_atom_sites_solution_hydrogens geom
_atom_sites_solution_primary direct
_atom_sites_solution_secondary difmap
_cell_angle_alpha 90.00
_cell_angle_beta 91.5320(10)
_cell_angle_gamma 90.00
_cell_formula_units_Z 2
_cell_length_a 6.98360(10)
_cell_length_b 13.2116(2)
_cell_length_c 12.0495(2)
_cell_measurement_reflns_used 5016
_cell_measurement_temperature 120(2)
_cell_measurement_theta_max 27.485
_cell_measurement_theta_min 2.910
_cell_volume 1111.34(3)
_computing_cell_refinement 'DENZO (Otwinowski & Minor, 1997) & COLLECT (Hooft, R.W.W., 1998)'
_computing_data_collection 'COLLECT (Hooft, R.W.W., 1998)'
_computing_data_reduction 'DENZO (Otwinowski & Minor, 1997) & COLLECT (Hooft, R.W.W., 1998)'
_computing_molecular_graphics 'ORTEP3 for Windows (Farrugia, 1997)'
_computing_publication_material 'WinGX (Farrugia, 1999)'
_computing_structure_refinement 'SHELXL-97 (Sheldrick, 2008)'
_computing_structure_solution 'SHELXS-97 (Sheldrick, 2008)'
_diffrn_ambient_temperature 120(2)
_diffrn_detector_area_resol_mean 9.091
_diffrn_measured_fraction_theta_full 0.996
_diffrn_measured_fraction_theta_max 0.996
_diffrn_measurement_device_type 'Bruker-Nonius Roper CCD camera on \k-goniostat'
_diffrn_measurement_method '\f & \w scans'
_diffrn_radiation_monochromator graphite
_diffrn_radiation_source 'Bruker-Nonius FR591 rotating anode'
_diffrn_radiation_type MoK\a
_diffrn_radiation_wavelength 0.71073
_diffrn_reflns_av_R_equivalents 0.0520
_diffrn_reflns_av_sigmaI/netI 0.0304
_diffrn_reflns_limit_h_max 8
_diffrn_reflns_limit_h_min -9
_diffrn_reflns_limit_k_max 17
_diffrn_reflns_limit_k_min -17
_diffrn_reflns_limit_l_max 15
_diffrn_reflns_limit_l_min -15
_diffrn_reflns_number 25210
_diffrn_reflns_theta_full 27.48
_diffrn_reflns_theta_max 27.48
_diffrn_reflns_theta_min 3.30
_exptl_absorpt_coefficient_mu 0.168
_exptl_absorpt_correction_T_max 0.9544
_exptl_absorpt_correction_T_min 0.9327
_exptl_absorpt_correction_type multi-scan
_exptl_absorpt_process_details 'SADABS 2007/2 (Sheldrick, G.M., 2007)'
_exptl_crystal_colour colourless
_exptl_crystal_density_diffrn 1.311
_exptl_crystal_density_method 'not measured'
_exptl_crystal_description block
_exptl_crystal_F_000 476
_exptl_crystal_size_max 0.42
_exptl_crystal_size_mid 0.38
_exptl_crystal_size_min 0.28
_refine_diff_density_max 0.605
_refine_diff_density_min -0.679
_refine_diff_density_rms 0.205
_refine_ls_extinction_coef 0.37(2)
_refine_ls_extinction_expression Fc^*^=kFc[1+0.001xFc^2^\l^3^/sin(2\q)]^-1/4^
_refine_ls_extinction_method SHELXL
_refine_ls_goodness_of_fit_ref 1.299
_refine_ls_hydrogen_treatment mixed
_refine_ls_matrix_type full
_refine_ls_number_parameters 167
_refine_ls_number_reflns 2536
_refine_ls_number_restraints 259
_refine_ls_restrained_S_all 1.237
_refine_ls_R_factor_all 0.0712
_refine_ls_R_factor_gt 0.0660
_refine_ls_shift/su_max 0.000
_refine_ls_shift/su_mean 0.000
_refine_ls_structure_factor_coef Fsqd
_refine_ls_weighting_details 'calc w=1/[\s^2^(Fo^2^)+(0.0904P)^2^+0.1573P] where P=(Fo^2^+2Fc^2^)/3'
_refine_ls_weighting_scheme calc
_refine_ls_wR_factor_gt 0.1537
_refine_ls_wR_factor_ref 0.1577
_reflns_number_gt 2327
_reflns_number_total 2536
_reflns_threshold_expression >2\s(I)
_cod_data_source_file eCrystal-1346.cif
_cod_data_source_block 2010src0243
_cod_depositor_comments
;
Citation :
Horton, Peter N. and Hursthouse, Michael B. and 
Taylor, Peter G. (2010) 
University of Southampton, Crystal Structure Report Archive. 
(doi:10.5258/ecrystals/1346)

More at:
http://ecrystals.chem.soton.ac.uk/1346/
;
_cod_original_sg_symbol_H-M P21/n
_cod_database_code 1520475

loop_
_symmetry_equiv_pos_as_xyz
'x, y, z'
'-x+1/2, y+1/2, -z+1/2'
'-x, -y, -z'
'x-1/2, -y-1/2, z-1/2'

loop_
_atom_site_label
_atom_site_type_symbol
_atom_site_fract_x
_atom_site_fract_y
_atom_site_fract_z
_atom_site_U_iso_or_equiv
_atom_site_adp_type
_atom_site_occupancy
_atom_site_symmetry_multiplicity
_atom_site_calc_flag
_atom_site_refinement_flags
_atom_site_disorder_assembly
_atom_site_disorder_group
F1 F 0.10401(13) 0.38481(6) 0.49500(8) 0.0328(3) Uani 1 1 d U . .
F2 F 0.04300(14) 0.51647(7) 0.36472(7) 0.0313(3) Uani 1 1 d U . .
F3 F 0.21504(12) 0.55175(7) 0.53419(8) 0.0350(3) Uani 1 1 d U . .
Si1 Si 0.0000 0.5000 0.5000 0.0219(2) Uani 1 2 d SU . .
C1 C 0.3973(2) 0.67471(12) 0.34985(13) 0.0276(4) Uani 0.891(3) 1 d PDU A 1
H1A H 0.3498 0.6041 0.3490 0.033 Uiso 0.891(3) 1 calc PR A 1
H1B H 0.4842 0.6823 0.4156 0.033 Uiso 0.891(3) 1 calc PR A 1
C2 C 0.2287(3) 0.7452(2) 0.3626(2) 0.0368(5) Uani 0.891(3) 1 d PDU A 1
H2A H 0.1631 0.7289 0.4312 0.055 Uiso 0.891(3) 1 calc PR A 1
H2B H 0.1395 0.7370 0.2991 0.055 Uiso 0.891(3) 1 calc PR A 1
H2C H 0.2742 0.8153 0.3658 0.055 Uiso 0.891(3) 1 calc PR A 1
C3 C 0.6865(2) 0.62494(12) 0.25599(14) 0.0288(4) Uani 0.891(3) 1 d PDU A 1
H3A H 0.6435 0.5542 0.2662 0.035 Uiso 0.891(3) 1 calc PR A 1
H3B H 0.7616 0.6447 0.3234 0.035 Uiso 0.891(3) 1 calc PR A 1
C4 C 0.8170(4) 0.6288(3) 0.1570(3) 0.0387(7) Uani 0.891(3) 1 d PDU A 1
H4A H 0.9262 0.5833 0.1700 0.058 Uiso 0.891(3) 1 calc PR A 1
H4B H 0.8635 0.6981 0.1471 0.058 Uiso 0.891(3) 1 calc PR A 1
H4C H 0.7454 0.6074 0.0899 0.058 Uiso 0.891(3) 1 calc PR A 1
C5 C 0.5683(3) 0.80246(12) 0.23627(14) 0.0311(4) Uani 0.891(3) 1 d PDU A 1
H5A H 0.6409 0.8114 0.1675 0.037 Uiso 0.891(3) 1 calc PR A 1
H5B H 0.4504 0.8438 0.2289 0.037 Uiso 0.891(3) 1 calc PR A 1
C6 C 0.6879(5) 0.84212(19) 0.3332(3) 0.0438(7) Uani 0.891(3) 1 d PDU A 1
H6A H 0.7182 0.9136 0.3208 0.066 Uiso 0.891(3) 1 calc PR A 1
H6B H 0.8070 0.8031 0.3400 0.066 Uiso 0.891(3) 1 calc PR A 1
H6C H 0.6161 0.8353 0.4016 0.066 Uiso 0.891(3) 1 calc PR A 1
C7 C 0.3925(2) 0.66733(13) 0.14258(13) 0.0293(4) Uani 0.891(3) 1 d PDU A 1
H7A H 0.2741 0.7085 0.1428 0.035 Uiso 0.891(3) 1 calc PR A 1
H7B H 0.4652 0.6873 0.0766 0.035 Uiso 0.891(3) 1 calc PR A 1
C8 C 0.3373(3) 0.55693(14) 0.13121(18) 0.0357(4) Uani 0.891(3) 1 d PDU A 1
H8A H 0.2608 0.5473 0.0626 0.054 Uiso 0.891(3) 1 calc PR A 1
H8B H 0.2619 0.5367 0.1950 0.054 Uiso 0.891(3) 1 calc PR A 1
H8C H 0.4533 0.5154 0.1287 0.054 Uiso 0.891(3) 1 calc PR A 1
N1 N 0.5118(3) 0.69237(18) 0.2459(2) 0.0236(3) Uani 0.891(3) 1 d PDU A 1
C11 C 0.3506(16) 0.7649(9) 0.2396(10) 0.025(3) Uiso 0.109(3) 1 d PDU A 2
H11A H 0.2730 0.7406 0.1749 0.030 Uiso 0.109(3) 1 calc PR A 2
H11B H 0.3930 0.8345 0.2223 0.030 Uiso 0.109(3) 1 calc PR A 2
C12 C 0.222(3) 0.7702(19) 0.3384(17) 0.043(7) Uiso 0.109(3) 1 d PDU A 2
H12A H 0.1105 0.8129 0.3201 0.065 Uiso 0.109(3) 1 calc PR A 2
H12B H 0.2927 0.7992 0.4020 0.065 Uiso 0.109(3) 1 calc PR A 2
H12C H 0.1780 0.7019 0.3572 0.065 Uiso 0.109(3) 1 calc PR A 2
C13 C 0.6424(17) 0.7136(10) 0.1479(10) 0.027(3) Uiso 0.109(3) 1 d PDU A 2
H13A H 0.6733 0.7863 0.1403 0.032 Uiso 0.109(3) 1 calc PR A 2
H13B H 0.5637 0.6934 0.0820 0.032 Uiso 0.109(3) 1 calc PR A 2
C14 C 0.828(3) 0.6528(16) 0.150(2) 0.023(5) Uiso 0.109(3) 1 d PDU A 2
H14A H 0.8866 0.6566 0.0768 0.035 Uiso 0.109(3) 1 calc PR A 2
H14B H 0.8008 0.5820 0.1676 0.035 Uiso 0.109(3) 1 calc PR A 2
H14C H 0.9170 0.6808 0.2062 0.035 Uiso 0.109(3) 1 calc PR A 2
C15 C 0.645(2) 0.7310(11) 0.3525(12) 0.040(3) Uiso 0.109(3) 1 d PDU A 2
H15A H 0.5839 0.7050 0.4200 0.048 Uiso 0.109(3) 1 calc PR A 2
H15B H 0.7741 0.7005 0.3490 0.048 Uiso 0.109(3) 1 calc PR A 2
C16 C 0.664(4) 0.8440(15) 0.361(2) 0.040(7) Uiso 0.109(3) 1 d PDU A 2
H16A H 0.7249 0.8617 0.4328 0.060 Uiso 0.109(3) 1 calc PR A 2
H16B H 0.5369 0.8752 0.3554 0.060 Uiso 0.109(3) 1 calc PR A 2
H16C H 0.7430 0.8689 0.3009 0.060 Uiso 0.109(3) 1 calc PR A 2
C17 C 0.482(2) 0.5883(9) 0.2717(11) 0.032(3) Uiso 0.109(3) 1 d PDU A 2
H17A H 0.4053 0.5832 0.3394 0.038 Uiso 0.109(3) 1 calc PR A 2
H17B H 0.6041 0.5518 0.2864 0.038 Uiso 0.109(3) 1 calc PR A 2
C18 C 0.374(3) 0.5360(14) 0.1764(15) 0.040(4) Uiso 0.109(3) 1 d PDU A 2
H18A H 0.3495 0.4653 0.1963 0.060 Uiso 0.109(3) 1 calc PR A 2
H18B H 0.4508 0.5383 0.1096 0.060 Uiso 0.109(3) 1 calc PR A 2
H18C H 0.2518 0.5707 0.1620 0.060 Uiso 0.109(3) 1 calc PR A 2
N11 N 0.526(2) 0.6987(13) 0.2508(17) 0.0236(3) Uani 0.109(3) 1 d PDU A 2
O1 O 0.55138(18) 0.62101(12) 0.63027(12) 0.0494(4) Uani 1 1 d D . .
H1WA H 0.456(3) 0.589(2) 0.599(2) 0.074 Uiso 1 1 d D . .
H1WB H 0.648(3) 0.603(2) 0.593(2) 0.074 Uiso 1 1 d D . .

loop_
_atom_site_aniso_label
_atom_site_aniso_U_11
_atom_site_aniso_U_22
_atom_site_aniso_U_33
_atom_site_aniso_U_23
_atom_site_aniso_U_13
_atom_site_aniso_U_12
F1 0.0381(5) 0.0262(5) 0.0340(5) -0.0029(3) 0.0003(4) 0.0064(3)
F2 0.0366(5) 0.0347(5) 0.0229(5) 0.0000(3) 0.0033(4) -0.0017(4)
F3 0.0260(5) 0.0414(6) 0.0374(5) -0.0028(4) -0.0031(3) -0.0090(4)
Si1 0.0209(3) 0.0231(3) 0.0219(3) -0.00181(18) 0.0005(2) -0.00058(18)
C1 0.0341(8) 0.0256(8) 0.0234(7) 0.0034(6) 0.0051(6) -0.0016(6)
C2 0.0377(11) 0.0354(12) 0.0379(11) 0.0008(10) 0.0112(9) 0.0050(8)
C3 0.0269(8) 0.0283(8) 0.0311(8) 0.0049(6) -0.0014(6) 0.0033(6)
C4 0.0294(11) 0.0384(16) 0.0488(15) 0.0029(12) 0.0087(8) 0.0006(10)
C5 0.0382(9) 0.0218(8) 0.0334(9) 0.0072(6) 0.0023(7) -0.0032(6)
C6 0.0501(15) 0.0333(12) 0.0481(17) -0.0064(10) 0.0030(13) -0.0145(9)
C7 0.0300(8) 0.0329(9) 0.0248(8) 0.0018(6) -0.0036(6) 0.0017(6)
C8 0.0365(10) 0.0342(10) 0.0361(10) -0.0066(8) -0.0039(8) -0.0018(7)
N1 0.0263(7) 0.0219(6) 0.0226(6) 0.0056(4) 0.0008(5) -0.0001(5)
N11 0.0263(7) 0.0219(6) 0.0226(6) 0.0056(4) 0.0008(5) -0.0001(5)
O1 0.0307(6) 0.0696(10) 0.0477(8) -0.0259(6) -0.0005(5) -0.0001(6)

loop_
_atom_type_symbol
_atom_type_description
_atom_type_scat_dispersion_real
_atom_type_scat_dispersion_imag
_atom_type_scat_source
C C 0.0033 0.0016 'International Tables Vol C Tables 4.2.6.8 and 6.1.1.4'
H H 0.0000 0.0000 'International Tables Vol C Tables 4.2.6.8 and 6.1.1.4'
N N 0.0061 0.0033 'International Tables Vol C Tables 4.2.6.8 and 6.1.1.4'
O O 0.0106 0.0060 'International Tables Vol C Tables 4.2.6.8 and 6.1.1.4'
F F 0.0171 0.0103 'International Tables Vol C Tables 4.2.6.8 and 6.1.1.4'
Si Si 0.0817 0.0704 'International Tables Vol C Tables 4.2.6.8 and 6.1.1.4'

loop_
_geom_angle_atom_site_label_1
_geom_angle_atom_site_label_2
_geom_angle_atom_site_label_3
_geom_angle
_geom_angle_site_symmetry_1
_geom_angle_site_symmetry_3
F2 Si1 F2 180.0 . 3_566
F2 Si1 F1 89.65(4) . .
F2 Si1 F1 90.35(4) 3_566 .
F2 Si1 F1 90.35(4) . 3_566
F2 Si1 F1 89.65(4) 3_566 3_566
F1 Si1 F1 180.00(6) . 3_566
F2 Si1 F3 89.80(5) . 3_566
F2 Si1 F3 90.20(5) 3_566 3_566
F1 Si1 F3 90.40(5) . 3_566
F1 Si1 F3 89.60(5) 3_566 3_566
F2 Si1 F3 90.20(5) . .
F2 Si1 F3 89.80(5) 3_566 .
F1 Si1 F3 89.60(5) . .
F1 Si1 F3 90.40(5) 3_566 .
F3 Si1 F3 180.00(9) 3_566 .
C2 C1 N1 114.64(18) . .
C2 C1 H1A 108.6 . .
N1 C1 H1A 108.6 . .
C2 C1 H1B 108.6 . .
N1 C1 H1B 108.6 . .
H1A C1 H1B 107.6 . .
C1 C2 H2A 109.5 . .
C1 C2 H2B 109.5 . .
H2A C2 H2B 109.5 . .
C1 C2 H2C 109.5 . .
H2A C2 H2C 109.5 . .
H2B C2 H2C 109.5 . .
N1 C3 C4 114.59(18) . .
N1 C3 H3A 108.6 . .
C4 C3 H3A 108.6 . .
N1 C3 H3B 108.6 . .
C4 C3 H3B 108.6 . .
H3A C3 H3B 107.6 . .
C3 C4 H4A 109.5 . .
C3 C4 H4B 109.5 . .
H4A C4 H4B 109.5 . .
C3 C4 H4C 109.5 . .
H4A C4 H4C 109.5 . .
H4B C4 H4C 109.5 . .
C6 C5 N1 114.46(18) . .
C6 C5 H5A 108.6 . .
N1 C5 H5A 108.6 . .
C6 C5 H5B 108.6 . .
N1 C5 H5B 108.6 . .
H5A C5 H5B 107.6 . .
C5 C6 H6A 109.5 . .
C5 C6 H6B 109.5 . .
H6A C6 H6B 109.5 . .
C5 C6 H6C 109.5 . .
H6A C6 H6C 109.5 . .
H6B C6 H6C 109.5 . .
C8 C7 N1 114.69(16) . .
C8 C7 H7A 108.6 . .
N1 C7 H7A 108.6 . .
C8 C7 H7B 108.6 . .
N1 C7 H7B 108.6 . .
H7A C7 H7B 107.6 . .
C7 C8 H8A 109.5 . .
C7 C8 H8B 109.5 . .
H8A C8 H8B 109.5 . .
C7 C8 H8C 109.5 . .
H8A C8 H8C 109.5 . .
H8B C8 H8C 109.5 . .
C5 N1 C3 111.18(16) . .
C5 N1 C7 106.59(19) . .
C3 N1 C7 111.20(16) . .
C5 N1 C1 110.76(16) . .
C3 N1 C1 106.49(19) . .
C7 N1 C1 110.68(16) . .
N11 C11 C12 117.1(13) . .
N11 C11 H11A 108.0 . .
C12 C11 H11A 108.0 . .
N11 C11 H11B 108.0 . .
C12 C11 H11B 108.0 . .
H11A C11 H11B 107.3 . .
C11 C12 H12A 109.5 . .
C11 C12 H12B 109.5 . .
H12A C12 H12B 109.5 . .
C11 C12 H12C 109.5 . .
H12A C12 H12C 109.5 . .
H12B C12 H12C 109.5 . .
N11 C13 C14 113.2(13) . .
N11 C13 H13A 108.9 . .
C14 C13 H13A 108.9 . .
N11 C13 H13B 108.9 . .
C14 C13 H13B 108.9 . .
H13A C13 H13B 107.8 . .
C13 C14 H14A 109.5 . .
C13 C14 H14B 109.5 . .
H14A C14 H14B 109.5 . .
C13 C14 H14C 109.5 . .
H14A C14 H14C 109.5 . .
H14B C14 H14C 109.5 . .
C16 C15 N11 112.3(15) . .
C16 C15 H15A 109.1 . .
N11 C15 H15A 109.1 . .
C16 C15 H15B 109.1 . .
N11 C15 H15B 109.1 . .
H15A C15 H15B 107.9 . .
C15 C16 H16A 109.5 . .
C15 C16 H16B 109.5 . .
H16A C16 H16B 109.5 . .
C15 C16 H16C 109.5 . .
H16A C16 H16C 109.5 . .
H16B C16 H16C 109.5 . .
N11 C17 C18 114.2(13) . .
N11 C17 H17A 108.7 . .
C18 C17 H17A 108.7 . .
N11 C17 H17B 108.7 . .
C18 C17 H17B 108.7 . .
H17A C17 H17B 107.6 . .
C17 C18 H18A 109.5 . .
C17 C18 H18B 109.5 . .
H18A C18 H18B 109.5 . .
C17 C18 H18C 109.5 . .
H18A C18 H18C 109.5 . .
H18B C18 H18C 109.5 . .
C11 N11 C13 107.7(14) . .
C11 N11 C17 113.8(12) . .
C13 N11 C17 112.2(12) . .
C11 N11 C15 109.5(12) . .
C13 N11 C15 109.4(12) . .
C17 N11 C15 104.2(14) . .
H1WA O1 H1WB 104(2) . .

loop_
_geom_bond_atom_site_label_1
_geom_bond_atom_site_label_2
_geom_bond_distance
_geom_bond_site_symmetry_2
F1 Si1 1.6880(8) .
F2 Si1 1.6795(8) .
F3 Si1 1.6910(8) .
Si1 F2 1.6795(8) 3_566
Si1 F1 1.6880(8) 3_566
Si1 F3 1.6910(8) 3_566
C1 C2 1.512(3) .
C1 N1 1.522(3) .
C1 H1A 0.9900 .
C1 H1B 0.9900 .
C2 H2A 0.9800 .
C2 H2B 0.9800 .
C2 H2C 0.9800 .
C3 N1 1.513(3) .
C3 C4 1.522(3) .
C3 H3A 0.9900 .
C3 H3B 0.9900 .
C4 H4A 0.9800 .
C4 H4B 0.9800 .
C4 H4C 0.9800 .
C5 C6 1.511(4) .
C5 N1 1.512(3) .
C5 H5A 0.9900 .
C5 H5B 0.9900 .
C6 H6A 0.9800 .
C6 H6B 0.9800 .
C6 H6C 0.9800 .
C7 C8 1.514(2) .
C7 N1 1.516(3) .
C7 H7A 0.9900 .
C7 H7B 0.9900 .
C8 H8A 0.9800 .
C8 H8B 0.9800 .
C8 H8C 0.9800 .
C11 N11 1.510(16) .
C11 C12 1.515(15) .
C11 H11A 0.9900 .
C11 H11B 0.9900 .
C12 H12A 0.9800 .
C12 H12B 0.9800 .
C12 H12C 0.9800 .
C13 N11 1.511(16) .
C13 C14 1.526(15) .
C13 H13A 0.9900 .
C13 H13B 0.9900 .
C14 H14A 0.9800 .
C14 H14B 0.9800 .
C14 H14C 0.9800 .
C15 C16 1.503(17) .
C15 N11 1.522(17) .
C15 H15A 0.9900 .
C15 H15B 0.9900 .
C16 H16A 0.9800 .
C16 H16B 0.9800 .
C16 H16C 0.9800 .
C17 N11 1.514(17) .
C17 C18 1.524(15) .
C17 H17A 0.9900 .
C17 H17B 0.9900 .
C18 H18A 0.9800 .
C18 H18B 0.9800 .
C18 H18C 0.9800 .
O1 H1WA 0.863(16) .
O1 H1WB 0.857(16) .

loop_
_geom_hbond_atom_site_label_D
_geom_hbond_atom_site_label_H
_geom_hbond_atom_site_label_A
_geom_hbond_distance_DH
_geom_hbond_distance_HA
_geom_hbond_distance_DA
_geom_hbond_angle_DHA
_geom_hbond_site_symmetry_A
O1 H1WA F3 0.863(16) 1.905(17) 2.7476(15) 165(3) .
O1 H1WB F1 0.857(16) 2.059(17) 2.8759(16) 159(3) 3_666
